data_9003456
loop_
_publ_author_name
'Dobson, D. P.'
'Jacobsen, S. D.'

_publ_section_title
;
 The flux growth of magnesium silicate perovskite single crystals
;
_journal_name_full 'American Mineralogist'
_journal_page_first 807
_journal_page_last 811
_journal_volume 89
_journal_year 2004
_chemical_compound_source Synthetic
_chemical_formula_structural MgSiO3
_chemical_formula_sum 'Mg O3 Si'
_chemical_name_mineral Bridgmanite
_space_group_IT_number 62
_symmetry_space_group_name_Hall '-P 2c 2ab'
_symmetry_space_group_name_H-M 'P b n m'
_cell_angle_alpha 90
_cell_angle_beta 90
_cell_angle_gamma 90
_cell_length_a 4.7780
_cell_length_b 4.9298
_cell_length_c 6.8990
_cell_formula_units_Z 4
_cell_volume 162.503
_database_code_amcsd 0003546
_exptl_crystal_density_diffrn 4.103
_cod_original_formula_sum 'Mg Si O3'
_cod_database_code 9003456

loop_
_space_group_symop_operation_xyz
x,y,z
x,y,1/2-z
-x,-y,1/2+z
1/2+x,1/2-y,1/2+z
1/2-x,1/2+y,1/2-z
1/2-x,1/2+y,z
1/2+x,1/2-y,-z
-x,-y,-z

loop_
_atom_site_aniso_label
_atom_site_aniso_U_11
_atom_site_aniso_U_22
_atom_site_aniso_U_33
_atom_site_aniso_U_12
_atom_site_aniso_U_13
_atom_site_aniso_U_23
Mg 0.00770 0.00640 0.01060 0.00050 0.00000 0.00000
Si 0.00550 0.00500 0.00690 -0.00030 0.00020 -0.00010
O1 0.00730 0.00710 0.00750 -0.00010 0.00000 0.00000
O2 0.00690 0.00620 0.00950 0.00090 0.00090 0.00060

loop_
_atom_site_label
_atom_site_fract_x
_atom_site_fract_y
_atom_site_fract_z
_atom_site_U_iso_or_equiv
Mg 0.51378 0.55588 0.25000 0.00830
Si 0.50000 0.00000 0.50000 0.00580
O1 0.10189 0.46645 0.25000 0.00730
O2 0.19626 0.20133 0.55258 0.00750

loop_
_cod_related_entry_id
_cod_related_entry_database
_cod_related_entry_code
1 AMCSD 0003546
